data_4114330
loop_
_publ_author_name
'Olivier Siri'
'Pierre Braunstein'
'Marie-Madeleine Rohmer'
'Marc B\'enard'
'Richard Welter'

_publ_contact_author_address
;
Institut Le Bel, rue Blaise Pascal, 67000 STRASBOURG, FRANCE
;
_publ_contact_author_email braunst@chimie.u-strasbg.fr
_publ_contact_author_fax 0390241322
_publ_contact_author_name
;
Pierre Braunstein 
;
_publ_contact_author_phone 0390241308
_publ_section_title
;
 Novel "Potentially Antiaromatic", Acidichromic Quinonediimines with
 Tunable Delocalization of Their 6\p-Electron Subunits
;
_journal_name_full 'Journal of the American Chemical Society'
_journal_page_first 13793
_journal_page_last 13803
_journal_paper_doi 10.1021/ja035463u
_journal_volume 125
_journal_year 2003
_chemical_formula_sum 'C26 H49 Cl N4'
_chemical_formula_weight 453.14
_chemical_name_systematic
; 
 ? 
;
_space_group_IT_number 4
_symmetry_cell_setting monoclinic
_symmetry_space_group_name_Hall 'P 2yb'
_symmetry_space_group_name_H-M 'P 1 21 1'
_atom_sites_solution_hydrogens geom
_atom_sites_solution_primary direct
_atom_sites_solution_secondary difmap
_audit_creation_date 29-11-01
_audit_creation_method SHELXL-97
_cell_angle_alpha 90.000(5)
_cell_angle_beta 105.337(5)
_cell_angle_gamma 90.000(5)
_cell_formula_units_Z 2
_cell_length_a 11.239(5)
_cell_length_b 10.953(5)
_cell_length_c 12.182(5)
_cell_measurement_reflns_used 7376
_cell_measurement_temperature 173(2)
_cell_measurement_theta_max 27.485
_cell_measurement_theta_min 0.998
_cell_volume 1446.2(11)
_computing_cell_refinement 'Denzo (Nonius B.V., 1998)'
_computing_data_collection 'Collect (Nonius B.V., 1998)'
_computing_data_reduction 'Denzo (Nonius B.V., 1998)'
_computing_molecular_graphics 'ATOMS (Dowty, 1995)'
_computing_publication_material 'SHELXL-97 (Sheldrick, 1997)'
_computing_structure_refinement 'SHELXL-97 (Sheldrick, 1997)'
_computing_structure_solution 'SHELXS-97 (Sheldrick, 1997)'
_diffrn_ambient_temperature 173(2)
_diffrn_measured_fraction_theta_full 0.995
_diffrn_measured_fraction_theta_max 0.995
_diffrn_measurement_device_type KappaCCD
_diffrn_measurement_method '\p scans'
_diffrn_radiation_monochromator graphite
_diffrn_radiation_source 'fine-focus sealed tube'
_diffrn_radiation_type MoK\a
_diffrn_radiation_wavelength 0.71069
_diffrn_reflns_av_R_equivalents 0.0000
_diffrn_reflns_av_sigmaI/netI 0.0860
_diffrn_reflns_limit_h_max 15
_diffrn_reflns_limit_h_min -15
_diffrn_reflns_limit_k_max 15
_diffrn_reflns_limit_k_min -11
_diffrn_reflns_limit_l_max 17
_diffrn_reflns_limit_l_min 0
_diffrn_reflns_number 7376
_diffrn_reflns_theta_full 30.03
_diffrn_reflns_theta_max 30.03
_diffrn_reflns_theta_min 2.54
_exptl_absorpt_coefficient_mu 0.150
_exptl_absorpt_correction_type none
_exptl_crystal_colour red
_exptl_crystal_density_diffrn 1.041
_exptl_crystal_description prism
_exptl_crystal_F_000 500
_exptl_crystal_size_max 0.15
_exptl_crystal_size_mid 0.10
_exptl_crystal_size_min 0.10
_refine_diff_density_max 0.464
_refine_diff_density_min -0.379
_refine_diff_density_rms 0.057
_refine_ls_abs_structure_details 'Flack H D (1983), Acta Cryst. A39, 876-881'
_refine_ls_abs_structure_Flack 0.09(8)
_refine_ls_extinction_method none
_refine_ls_goodness_of_fit_ref 1.052
_refine_ls_hydrogen_treatment mixed
_refine_ls_matrix_type full
_refine_ls_number_parameters 271
_refine_ls_number_reflns 7376
_refine_ls_number_restraints 1
_refine_ls_restrained_S_all 1.052
_refine_ls_R_factor_all 0.1003
_refine_ls_R_factor_gt 0.0691
_refine_ls_shift/su_max 0.001
_refine_ls_shift/su_mean 0.000
_refine_ls_structure_factor_coef Fsqd
_refine_ls_weighting_details 'calc w=1/[\s^2^(Fo^2^)+(0.1115P)^2^+0.0000P] where P=(Fo^2^+2Fc^2^)/3'
_refine_ls_weighting_scheme calc
_refine_ls_wR_factor_gt 0.1785
_refine_ls_wR_factor_ref 0.1963
_reflns_number_gt 5253
_reflns_number_total 7376
_reflns_threshold_expression >2sigma(I)
_cod_data_source_file ja035463usi20030704_044334.cif
_cod_data_source_block 5.HCl
_cod_original_sg_symbol_H-M 'P 21'
_cod_database_code 4114330

loop_
_symmetry_equiv_pos_as_xyz
'x, y, z'
'-x, y+1/2, -z'

loop_
_atom_site_label
_atom_site_type_symbol
_atom_site_fract_x
_atom_site_fract_y
_atom_site_fract_z
_atom_site_U_iso_or_equiv
_atom_site_adp_type
_atom_site_occupancy
_atom_site_symmetry_multiplicity
_atom_site_calc_flag
N1 N -0.3193(2) -0.0121(2) -0.94000(19) 0.0362(5) Uani 1 1 d
N2 N -0.08887(19) -0.0976(2) -0.93635(18) 0.0345(5) Uani 1 1 d
N3 N -0.1443(4) -0.4428(4) -0.7146(4) 0.1043(19) Uani 1 1 d
N4 N -0.3478(3) -0.3491(3) -0.6895(3) 0.0550(8) Uani 1 1 d
C1 C -0.2775(2) -0.1149(3) -0.8781(2) 0.0326(6) Uani 1 1 d
C2 C -0.1542(2) -0.1641(3) -0.8830(2) 0.0349(6) Uani 1 1 d
C3 C -0.1103(3) -0.2730(3) -0.8290(3) 0.0468(8) Uani 1 1 d
C4 C -0.1768(3) -0.3354(4) -0.7663(3) 0.0589(11) Uani 1 1 d
C5 C -0.2958(3) -0.2855(3) -0.7529(3) 0.0478(8) Uani 1 1 d
C6 C -0.3390(3) -0.1731(3) -0.8109(2) 0.0393(6) Uani 1 1 d
C7 C -0.4335(2) 0.0505(3) -0.9406(2) 0.0345(6) Uani 1 1 d
H6 H -0.4862 -0.0052 -0.9163 0.040 Uiso 1 1 calc
H7 H -0.4734 0.0735 -1.0166 0.040 Uiso 1 1 calc
C8 C -0.4174(3) 0.1645(3) -0.8650(3) 0.0418(7) Uani 1 1 d
C9 C -0.3404(5) 0.2579(4) -0.9089(4) 0.0708(11) Uani 1 1 d
H8 H -0.3337 0.3306 -0.8651 0.040 Uiso 1 1 calc
H9 H -0.3792 0.2757 -0.9864 0.040 Uiso 1 1 calc
H10 H -0.2605 0.2255 -0.9025 0.040 Uiso 1 1 calc
C10 C -0.5453(4) 0.2192(4) -0.8756(4) 0.0633(10) Uani 1 1 d
H11 H -0.5942 0.1625 -0.8476 0.040 Uiso 1 1 calc
H12 H -0.5838 0.2367 -0.9532 0.040 Uiso 1 1 calc
H13 H -0.5372 0.2924 -0.8324 0.040 Uiso 1 1 calc
C11 C -0.3553(4) 0.1322(4) -0.7412(3) 0.0582(9) Uani 1 1 d
H14 H -0.4038 0.0735 -0.7152 0.040 Uiso 1 1 calc
H15 H -0.3477 0.2036 -0.6956 0.040 Uiso 1 1 calc
H16 H -0.2757 0.0994 -0.7358 0.040 Uiso 1 1 calc
C12 C 0.0400(2) -0.1184(3) -0.9380(2) 0.0367(6) Uani 1 1 d
H17 H 0.0490 -0.0986 -1.0113 0.040 Uiso 1 1 calc
H18 H 0.0592 -0.2025 -0.9246 0.040 Uiso 1 1 calc
C13 C 0.1316(3) -0.0417(3) -0.8478(3) 0.0428(7) Uani 1 1 d
C14 C 0.2597(3) -0.0722(4) -0.8607(4) 0.0606(10) Uani 1 1 d
H20 H 0.2680 -0.0410 -0.9310 0.040 Uiso 1 1 calc
H21 H 0.2704 -0.1583 -0.8591 0.040 Uiso 1 1 calc
H22 H 0.3205 -0.0364 -0.7998 0.040 Uiso 1 1 calc
C15 C 0.1057(3) 0.0931(4) -0.8673(3) 0.0615(9) Uani 1 1 d
H23 H 0.0229 0.1096 -0.8666 0.040 Uiso 1 1 calc
H24 H 0.1176 0.1159 -0.9389 0.040 Uiso 1 1 calc
H25 H 0.1603 0.1384 -0.8086 0.040 Uiso 1 1 calc
C16 C 0.1250(3) -0.0784(5) -0.7285(3) 0.0684(11) Uani 1 1 d
H26 H 0.0441 -0.0639 -0.7212 0.040 Uiso 1 1 calc
H27 H 0.1825 -0.0315 -0.6735 0.040 Uiso 1 1 calc
H28 H 0.1442 -0.1627 -0.7166 0.040 Uiso 1 1 calc
C17 C -0.0368(5) -0.5148(6) -0.7121(5) 0.115(3) Uani 1 1 d
H29 H 0.0241 -0.4631 -0.7287 0.040 Uiso 1 1 calc
H30 H -0.0581 -0.5742 -0.7708 0.040 Uiso 1 1 calc
C18 C 0.0174(3) -0.5773(3) -0.6043(3) 0.0456(7) Uani 1 1 d
C19 C 0.0566(5) -0.4770(7) -0.5144(8) 0.138(3) Uani 1 1 d
H32 H -0.0146 -0.4367 -0.5043 0.040 Uiso 1 1 calc
H33 H 0.1077 -0.4197 -0.5389 0.040 Uiso 1 1 calc
H34 H 0.1010 -0.5123 -0.4444 0.040 Uiso 1 1 calc
C20 C -0.0746(5) -0.6547(5) -0.5642(4) 0.0813(13) Uani 1 1 d
H35 H -0.0327 -0.7002 -0.4991 0.040 Uiso 1 1 calc
H36 H -0.1145 -0.7091 -0.6232 0.040 Uiso 1 1 calc
H37 H -0.1343 -0.6033 -0.5452 0.040 Uiso 1 1 calc
C21 C 0.1321(4) -0.6476(4) -0.6108(4) 0.0701(11) Uani 1 1 d
H38 H 0.1794 -0.5993 -0.6486 0.040 Uiso 1 1 calc
H39 H 0.1083 -0.7213 -0.6519 0.040 Uiso 1 1 calc
H40 H 0.1802 -0.6661 -0.5360 0.040 Uiso 1 1 calc
C22 C -0.4639(3) -0.3079(3) -0.6703(3) 0.0470(8) Uani 1 1 d
H41 H -0.5266 -0.3098 -0.7401 0.040 Uiso 1 1 calc
H42 H -0.4554 -0.2260 -0.6437 0.040 Uiso 1 1 calc
C23 C -0.5017(2) -0.3888(3) -0.5833(2) 0.0360(6) Uani 1 1 d
C24 C -0.6231(3) -0.3373(3) -0.5676(2) 0.0421(7) Uani 1 1 d
H44 H -0.6421 -0.3762 -0.5046 0.040 Uiso 1 1 calc
H45 H -0.6876 -0.3519 -0.6345 0.040 Uiso 1 1 calc
H46 H -0.6147 -0.2519 -0.5539 0.040 Uiso 1 1 calc
C25 C -0.4032(3) -0.3856(4) -0.4700(3) 0.0593(10) Uani 1 1 d
H47 H -0.3337 -0.4320 -0.4759 0.040 Uiso 1 1 calc
H48 H -0.4356 -0.4193 -0.4121 0.040 Uiso 1 1 calc
H49 H -0.3788 -0.3035 -0.4513 0.040 Uiso 1 1 calc
C26 C -0.5204(4) -0.5172(4) -0.6268(4) 0.0606(9) Uani 1 1 d
H50 H -0.4490 -0.5437 -0.6479 0.040 Uiso 1 1 calc
H51 H -0.5898 -0.5203 -0.6912 0.040 Uiso 1 1 calc
H52 H -0.5341 -0.5691 -0.5689 0.040 Uiso 1 1 calc
Cl1 Cl 0.1914 0.5865 0.1274 0.045 Uani 1 1 d
H1 H -0.2777 0.0186 -0.9905 0.040 Uiso 1 1 d
H2 H -0.1290 -0.0333 -0.9814 0.040 Uiso 1 1 d
H3 H -0.1983 -0.4602 -0.6688 0.040 Uiso 1 1 d
H4 H -0.0361 -0.3053 -0.8342 0.040 Uiso 1 1 d
H5 H -0.4156 -0.1406 -0.8040 0.040 Uiso 1 1 d

loop_
_atom_site_aniso_label
_atom_site_aniso_U_11
_atom_site_aniso_U_22
_atom_site_aniso_U_33
_atom_site_aniso_U_23
_atom_site_aniso_U_13
_atom_site_aniso_U_12
N1 0.0289(11) 0.0464(14) 0.0359(12) 0.0113(10) 0.0132(9) 0.0016(10)
N2 0.0271(10) 0.0480(14) 0.0308(11) 0.0069(9) 0.0117(8) 0.0013(9)
N3 0.098(3) 0.105(3) 0.150(4) 0.092(3) 0.103(3) 0.071(3)
N4 0.0491(15) 0.0567(18) 0.0729(18) 0.0332(14) 0.0404(14) 0.0234(13)
C1 0.0263(11) 0.0411(16) 0.0310(12) 0.0059(10) 0.0087(9) 0.0000(11)
C2 0.0294(12) 0.0480(17) 0.0303(12) 0.0021(11) 0.0133(10) 0.0024(11)
C3 0.0334(14) 0.067(2) 0.0472(16) 0.0164(14) 0.0227(12) 0.0171(14)
C4 0.0501(18) 0.070(3) 0.071(2) 0.0382(19) 0.0413(17) 0.0312(17)
C5 0.0381(15) 0.061(2) 0.0523(17) 0.0273(15) 0.0263(13) 0.0186(14)
C6 0.0308(13) 0.0488(18) 0.0440(15) 0.0148(13) 0.0198(11) 0.0080(12)
C7 0.0294(12) 0.0397(16) 0.0342(13) 0.0088(10) 0.0080(10) 0.0013(10)
C8 0.0432(15) 0.0468(18) 0.0386(15) 0.0012(12) 0.0163(12) -0.0022(13)
C9 0.093(3) 0.052(2) 0.080(3) -0.002(2) 0.045(2) -0.014(2)
C10 0.073(2) 0.053(2) 0.069(2) 0.0015(17) 0.0272(19) 0.0175(19)
C11 0.069(2) 0.066(2) 0.0380(16) -0.0077(15) 0.0112(15) 0.0023(18)
C12 0.0305(12) 0.0501(18) 0.0339(13) -0.0025(11) 0.0164(10) -0.0039(12)
C13 0.0312(13) 0.056(2) 0.0449(15) -0.0110(13) 0.0169(12) -0.0004(12)
C14 0.0301(15) 0.073(3) 0.081(3) -0.025(2) 0.0187(15) -0.0094(15)
C15 0.0436(16) 0.066(2) 0.076(2) -0.023(2) 0.0181(15) -0.0053(17)
C16 0.0449(18) 0.115(4) 0.0413(17) -0.014(2) 0.0040(14) -0.010(2)
C17 0.112(4) 0.141(5) 0.127(4) 0.091(4) 0.096(4) 0.095(4)
C18 0.0384(15) 0.0366(17) 0.065(2) -0.0053(14) 0.0199(14) 0.0031(12)
C19 0.064(3) 0.146(6) 0.206(8) -0.111(6) 0.040(4) -0.026(3)
C20 0.078(3) 0.075(3) 0.092(3) 0.026(3) 0.024(2) 0.010(2)
C21 0.063(2) 0.059(3) 0.087(3) 0.000(2) 0.018(2) 0.0252(19)
C22 0.0425(15) 0.0483(18) 0.0608(19) 0.0256(15) 0.0321(14) 0.0165(14)
C23 0.0326(12) 0.0406(18) 0.0387(13) 0.0112(11) 0.0164(10) 0.0015(11)
C24 0.0344(14) 0.059(2) 0.0374(14) 0.0011(12) 0.0182(12) -0.0052(13)
C25 0.0371(16) 0.089(3) 0.0510(18) 0.0134(18) 0.0101(13) 0.0072(17)
C26 0.056(2) 0.049(2) 0.081(3) 0.0040(18) 0.0247(19) 0.0042(17)
Cl1 0.042 0.060 0.037 -0.012 0.015 0.005

loop_
_atom_type_symbol
_atom_type_description
_atom_type_scat_dispersion_real
_atom_type_scat_dispersion_imag
_atom_type_scat_source
C C 0.0033 0.0016 'International Tables Vol C Tables 4.2.6.8 and 6.1.1.4'
N N 0.0061 0.0033 'International Tables Vol C Tables 4.2.6.8 and 6.1.1.4'
Cl Cl 0.1484 0.1585 'International Tables Vol C Tables 4.2.6.8 and 6.1.1.4'
H H 0.0000 0.0000 'International Tables Vol C Tables 4.2.6.8 and 6.1.1.4'

loop_
_geom_angle_atom_site_label_1
_geom_angle_atom_site_label_2
_geom_angle_atom_site_label_3
_geom_angle
C1 N1 C7 124.4(2)
C2 N2 C12 126.7(2)
C4 N3 C17 128.1(3)
C5 N4 C22 119.7(3)
C6 C1 N1 124.2(2)
C6 C1 C2 118.5(2)
N1 C1 C2 117.3(2)
N2 C2 C3 122.2(2)
N2 C2 C1 117.4(2)
C3 C2 C1 120.3(2)
C4 C3 C2 120.7(3)
N3 C4 C3 125.0(3)
N3 C4 C5 114.3(3)
C3 C4 C5 120.6(3)
N4 C5 C6 127.5(3)
N4 C5 C4 115.3(3)
C6 C5 C4 117.1(2)
C1 C6 C5 122.5(3)
N1 C7 C8 114.6(2)
C9 C8 C11 110.4(3)
C9 C8 C10 108.4(3)
C11 C8 C10 110.4(3)
C9 C8 C7 108.8(3)
C11 C8 C7 110.8(3)
C10 C8 C7 108.0(3)
N2 C12 C13 112.4(2)
C15 C13 C14 110.2(3)
C15 C13 C16 110.5(3)
C14 C13 C16 108.9(3)
C15 C13 C12 110.9(3)
C14 C13 C12 106.2(2)
C16 C13 C12 110.1(3)
N3 C17 C18 115.1(3)
C17 C18 C20 113.2(4)
C17 C18 C21 110.3(3)
C20 C18 C21 113.2(3)
C17 C18 C19 106.2(6)
C20 C18 C19 105.2(4)
C21 C18 C19 108.2(3)
N4 C22 C23 110.9(2)
C26 C23 C25 110.0(3)
C26 C23 C22 109.8(3)
C25 C23 C22 110.3(3)
C26 C23 C24 110.1(3)
C25 C23 C24 109.6(2)
C22 C23 C24 107.0(2)

loop_
_geom_bond_atom_site_label_1
_geom_bond_atom_site_label_2
_geom_bond_distance
N1 C1 1.368(4)
N1 C7 1.453(4)
N2 C2 1.321(3)
N2 C12 1.472(3)
N3 C4 1.338(5)
N3 C17 1.436(5)
N4 C5 1.290(4)
N4 C22 1.457(4)
C1 C6 1.361(4)
C1 C2 1.502(4)
C2 C3 1.388(4)
C3 C4 1.383(4)
C4 C5 1.493(4)
C5 C6 1.438(4)
C7 C8 1.534(4)
C8 C9 1.525(5)
C8 C11 1.526(5)
C8 C10 1.531(5)
C12 C13 1.541(4)
C13 C15 1.512(6)
C13 C14 1.525(4)
C13 C16 1.529(5)
C17 C18 1.463(6)
C18 C20 1.515(6)
C18 C21 1.522(5)
C18 C19 1.531(7)
C22 C23 1.526(4)
C23 C26 1.498(5)
C23 C25 1.525(4)
C23 C24 1.534(4)

loop_
_cod_related_entry_id
_cod_related_entry_database
_cod_related_entry_code
1 ChemSpider 30660514
